data_8101602
loop_
_publ_author_name
'Z\"urcher, Fabio'
'Nesper, Reinhard'

_publ_section_title
;
Crystal structure of two strontium calcium monosilicides, Sr~0.7~Ca~0.3~Si 
and Sr~0.19~Ca~0.81~Si
;
_journal_issue 4
_journal_name_full 'Zeitschrift f\"ur Kristallographie - New Crystal Structures'
_journal_page_first 415
_journal_page_last 416
_journal_volume 214
_journal_year 1999
_chemical_formula_moiety Sr0.7Ca0.3Si
_chemical_formula_structural 'Sr0.7 Ca0.3 Si'
_chemical_formula_sum 'Ca0.3 Si Sr0.7'
_chemical_formula_weight 101.45
_space_group_IT_number 63
_symmetry_cell_setting orthorhombic
_symmetry_space_group_name_Hall '-C 2c 2'
_symmetry_space_group_name_H-M 'C m c m'
_cell_angle_alpha 90.00
_cell_angle_beta 90.00
_cell_angle_gamma 90.00
_cell_formula_units_Z 4
_cell_length_a 4.727(3)
_cell_length_b 11.131(8)
_cell_length_c 3.989(3)
_cell_measurement_temperature 298(2)
_cell_volume 209.8(3)
_diffrn_ambient_temperature 298(2)
_exptl_crystal_density_diffrn 3.210
_refine_ls_R_factor_obs 0.0218
_refine_ls_wR_factor_obs 0.0534
_cod_original_formula_sum 'Ca0.30 Si Sr0.70'
_cod_database_code 8101602

loop_
_symmetry_equiv_pos_as_xyz
'x, y, z'
'-x, -y, z+1/2'
'-x, y, -z+1/2'
'x, -y, -z'
'x+1/2, y+1/2, z'
'-x+1/2, -y+1/2, z+1/2'
'-x+1/2, y+1/2, -z+1/2'
'x+1/2, -y+1/2, -z'
'-x, -y, -z'
'x, y, -z-1/2'
'x, -y, z-1/2'
'-x, y, z'
'-x+1/2, -y+1/2, -z'
'x+1/2, y+1/2, -z-1/2'
'x+1/2, -y+1/2, z-1/2'
'-x+1/2, y+1/2, z'

loop_
_atom_site_aniso_label
_atom_site_aniso_U_11
_atom_site_aniso_U_22
_atom_site_aniso_U_33
_atom_site_aniso_U_23
_atom_site_aniso_U_13
_atom_site_aniso_U_12
Sr 0.0199(7) 0.0181(6) 0.0194(6) 0.000 0.000 0.000
Ca 0.0199(7) 0.0181(6) 0.0194(6) 0.000 0.000 0.000
Si 0.0220(11) 0.0181(9) 0.0161(10) 0.000 0.000 0.000

loop_
_atom_site_label
_atom_site_type_symbol
_atom_site_fract_x
_atom_site_fract_y
_atom_site_fract_z
_atom_site_U_iso_or_equiv
_atom_site_thermal_displace_type
_atom_site_occupancy
_atom_site_calc_flag
_atom_site_refinement_flags
_atom_site_disorder_group
Sr Sr 0.0000 0.35970(4) 0.2500 0.0191(5) Uani 0.696(11) d SP .
Ca Ca 0.0000 0.35970(4) 0.2500 0.0191(5) Uani 0.304(11) d SP .
Si Si 0.0000 0.06610(15) 0.2500 0.0187(8) Uani 1 d S .

loop_
_geom_bond_atom_site_label_1
_geom_bond_atom_site_label_2
_geom_bond_distance
_geom_bond_site_symmetry_2
_geom_bond_publ_flag
Sr Si 3.2010(7) 13_556 ?
Sr Si 3.2010(7) 13_455 ?
Sr Si 3.2010(7) 13 ?
Sr Si 3.2010(7) 13_456 ?
Sr Si 3.2680(18) . ?
Sr Si 3.2962(12) 5 ?
Sr Si 3.2961(12) 5_455 ?
Sr Sr 3.7059(11) 9_566 ?
Sr Sr 3.7059(11) 9_565 ?
Sr Sr 3.9405(8) 13_455 ?
Sr Sr 3.9405(8) 13_456 ?
Sr Sr 3.9405(8) 13 ?
Sr Sr 3.9405(8) 13_556 ?
Sr Sr 3.9890(10) 1_556 ?
Sr Sr 3.9890(10) 1_554 ?
Sr Sr 4.7270(10) 1_655 ?
Sr Sr 4.7270(10) 1_455 ?
Sr Si 5.142(2) 9 ?
Sr Si 5.142(2) 9_556 ?
Sr Si 5.1567(14) 1_554 ?
Si Si 2.479(2) 9 ?
Si Si 2.479(2) 9_556 ?
Si Sr 3.2010(7) 13_556 ?
Si Sr 3.2010(7) 13_455 ?
Si Sr 3.2010(7) 13 ?
Si Sr 3.2010(7) 13_456 ?
Si Sr 3.2961(12) 5_445 ?
Si Sr 3.2961(12) 5_545 ?
Si Si 3.9890(10) 1_556 ?
Si Si 3.9890(10) 1_554 ?
Si Si 4.7270(10) 1_655 ?
Si Si 4.7270(10) 1_455 ?
Si Si 5.131(3) 13_556 ?
Si Si 5.131(3) 13 ?
Si Si 5.131(3) 13_456 ?
Si Si 5.131(3) 13_455 ?
Si Sr 5.142(2) 9 ?
Si Sr 5.142(2) 9_556 ?
Si Sr 5.1568(14) 1_556 ?
